data_7244024
loop_
_publ_author_name
'Sun, Chenxi'
'Ying, Jun'
'Zhang, Yanping'
'Jin, Liang'
'Tian, Aixiang'
'Wang, Xiuli'

_publ_section_title
;
 A series of POM-based compounds by tuning coordination groups and spacers
 of ligands: electrocatalytic, capacitive and photoelectrocatalytic
 properties
;
_journal_issue 3
_journal_name_full CrystEngComm
_journal_page_first 587
_journal_page_last 600
_journal_paper_doi 10.1039/D1CE01419F
_journal_volume 24
_journal_year 2022
_chemical_formula_moiety '2(Cr0.5 H3 Mo3 O12), C12 H18 Cu N7 O2, 5(H2 O)'
_chemical_formula_sum 'C12 H34 Cr Cu Mo6 N7 O31'
_chemical_formula_weight 1463.64
_space_group_crystal_system triclinic
_space_group_IT_number 2
_space_group_name_Hall '-P 1'
_space_group_name_H-M_alt 'P -1'
_atom_sites_solution_hydrogens mixed
_atom_sites_solution_primary dual
_audit_block_doi 10.5517/ccdc.csd.cc288v8p
_audit_creation_date 2021-11-07
_audit_creation_method
;
Olex2 1.5
(compiled 2021.10.07 svn.r9718050b for OlexSys, GUI svn.r6410)
;
_audit_update_record
;
2021-11-30 deposited with the CCDC.	2021-12-08 downloaded from the CCDC.
;
_cell_angle_alpha 110.6770(10)
_cell_angle_beta 110.3810(10)
_cell_angle_gamma 98.3070(10)
_cell_formula_units_Z 2
_cell_length_a 12.2348(7)
_cell_length_b 13.5570(8)
_cell_length_c 13.8907(8)
_cell_measurement_reflns_used 4002
_cell_measurement_temperature 296.15
_cell_measurement_theta_max 28.19
_cell_measurement_theta_min 2.43
_cell_volume 1924.4(2)
_computing_cell_refinement 'SAINT V8.18C (?, 2016)'
_computing_data_reduction 'SAINT V8.18C (?, 2016)'
_computing_molecular_graphics 'Olex2 1.5 (Dolomanov et al., 2009)'
_computing_publication_material 'Olex2 1.5 (Dolomanov et al., 2009)'
_computing_structure_refinement 'SHELXL 2018/3 (Sheldrick, 2015)'
_computing_structure_solution 'SHELXT 2014/5 (Sheldrick, 2014)'
_diffrn_ambient_temperature 296.15
_diffrn_measured_fraction_theta_full 0.998
_diffrn_measured_fraction_theta_max 0.991
_diffrn_measurement_device_type 'Bruker APEX-II CCD'
_diffrn_measurement_method '\f and \w scans'
_diffrn_radiation_monochromator graphite
_diffrn_radiation_type MoK\a
_diffrn_radiation_wavelength 0.71073
_diffrn_reflns_av_R_equivalents 0.0195
_diffrn_reflns_av_unetI/netI 0.0468
_diffrn_reflns_Laue_measured_fraction_full 0.998
_diffrn_reflns_Laue_measured_fraction_max 0.991
_diffrn_reflns_limit_h_max 12
_diffrn_reflns_limit_h_min -16
_diffrn_reflns_limit_k_max 18
_diffrn_reflns_limit_k_min -17
_diffrn_reflns_limit_l_max 18
_diffrn_reflns_limit_l_min -18
_diffrn_reflns_number 14247
_diffrn_reflns_point_group_measured_fraction_full 0.998
_diffrn_reflns_point_group_measured_fraction_max 0.991
_diffrn_reflns_theta_full 25.242
_diffrn_reflns_theta_max 28.348
_diffrn_reflns_theta_min 1.686
_diffrn_source_current 30.0
_diffrn_source_power 1.2
_diffrn_source_voltage 40.0
_diffrn_standards_number 0
_exptl_absorpt_coefficient_mu 2.813
_exptl_absorpt_correction_T_max 0.7457
_exptl_absorpt_correction_T_min 0.6702
_exptl_absorpt_correction_type multi-scan
_exptl_absorpt_process_details
;
SADABS-2008/1 (Bruker,2008) was used for absorption correction.
wR2(int) was 0.0397 before and 0.0270 after correction.
The Ratio of minimum to maximum transmission is 0.8988.
The \l/2 correction factor is 0.0015.
;
_exptl_crystal_colour colourless
_exptl_crystal_colour_primary colourless
_exptl_crystal_density_diffrn 2.526
_exptl_crystal_description block
_exptl_crystal_F_000 1416
_refine_diff_density_max 1.125
_refine_diff_density_min -1.093
_refine_diff_density_rms 0.134
_refine_ls_extinction_method none
_refine_ls_goodness_of_fit_ref 1.009
_refine_ls_hydrogen_treatment mixed
_refine_ls_matrix_type full
_refine_ls_number_parameters 663
_refine_ls_number_reflns 9516
_refine_ls_number_restraints 176
_refine_ls_restrained_S_all 1.007
_refine_ls_R_factor_all 0.0640
_refine_ls_R_factor_gt 0.0381
_refine_ls_shift/su_max 0.002
_refine_ls_shift/su_mean 0.000
_refine_ls_structure_factor_coef Fsqd
_refine_ls_weighting_details 'w=1/[\s^2^(Fo^2^)+(0.0328P)^2^+3.3526P] where P=(Fo^2^+2Fc^2^)/3'
_refine_ls_weighting_scheme calc
_refine_ls_wR_factor_gt 0.0764
_refine_ls_wR_factor_ref 0.0860
_reflns_Friedel_coverage 0.000
_reflns_number_gt 6914
_reflns_number_total 9516
_reflns_threshold_expression 'I > 2\s(I)'
_cod_data_source_file d1ce01419f2.cif
_cod_data_source_block 2_CCDC3
_cod_depositor_comments 'Adding full bibliography for 7244020--7244026.cif.'
_cod_original_cell_volume 1924.40(19)
_cod_database_code 7244024
_shelx_shelxl_version_number 2018/3
_shelx_space_group_comment
;
The symmetry employed for this shelxl refinement is uniquely defined
by the following loop, which should always be used as a source of
symmetry information in preference to the above space-group names.
They are only intended as comments.
;
_olex2_refinement_description
;
1. Fixed Uiso
 At 1.2 times of:
  All C(H) groups, All C(H,H) groups, All C(H,H,H,H) groups
 At 1.5 times of:
  All N(H) groups, All O(H) groups, All O(H,H) groups
2. Restrained distances
 H1-O1 = H8A-O8 = H4-O4 = H16-O16 = H12A-O12 = H6A-O6
 0.85 with sigma of 0.02
 C5A-N5A = N5A-C9A
 1.45 with sigma of 0.02
 H5-N5 = H5A-N5A
 0.85 with sigma of 0.02
 H5A-O29
 2.35 with sigma of 0.02
 H7B-O7 = O7-H7A
 0.85 with sigma of 0.02
 H7A-O25_$1
 2.2 with sigma of 0.02
 H5-H29B
 2.2 with sigma of 0.02
 H5-H29A
 2.2 with sigma of 0.02
 H26A-O26 = O26-H26B
 0.85 with sigma of 0.02
 H20A-O20 = O20-H20B
 0.85 with sigma of 0.02
 H13B-O13 = O13-H13A
 0.85 with sigma of 0.02
 H29B-O29 = O29-H29A
 0.85 with sigma of 0.02
 H27B-O27 = O27-H27A
 0.85 with sigma of 0.02
 H27B-H27A
 1.45 with sigma of 0.02
 C5A-C2A = C2A-N3A
 1.45 with sigma of 0.02
 H13A-H27B
 2.2 with sigma of 0.02
 H15D-O15A = O15A-H15C
 0.85 with sigma of 0.02
 H15A-O15 = O15-H15B
 0.85 with sigma of 0.02
 H6A_$2-H13B
 2.2 with sigma of 0.02
 H15A-H15B = H15D-H15C
 1.45 with sigma of 0.02
 H15D-O25_$3
 2.2 with sigma of 0.02
3. Uiso/Uaniso restraints and constraints
Uanis(N5) \\sim Ueq, Uanis(C2) \\sim Ueq, Uanis(C5) \\sim Ueq, Uanis(C9) \\sim
Ueq, Uanis(C2A) \\sim Ueq, Uanis(N5A) \\sim Ueq, Uanis(C5A) \\sim Ueq,
Uanis(C9A) \\sim Ueq: with sigma of 0.01 and sigma for terminal atoms of 0.02
4. Rigid body (RIGU) restrains
 N3, N3A, N5, N5A, C2, C2A, C5, C5A, C7, C9, C9A, C11, C11A
 with sigma for 1-2 distances of 0.004 and sigma for 1-3 distances of 0.004
5. Others
 Sof(N3A)=Sof(N5A)=Sof(H5A)=Sof(C2A)=Sof(H2A)=Sof(C5A)=Sof(H5AA)=Sof(H7AA)=
 Sof(H7AB)=Sof(C9A)=Sof(H9A)=Sof(C11A)=Sof(H11C)=Sof(H11D)=1-FVAR(1)
 Sof(N3)=Sof(N5)=Sof(H5)=Sof(C2)=Sof(H2)=Sof(C5)=Sof(H5B)=Sof(H7BC)=Sof(H7BD)=
 Sof(C9)=Sof(H9)=Sof(C11)=Sof(H11A)=Sof(H11B)=FVAR(1)
 Sof(O15A)=Sof(H15C)=Sof(H15D)=1-FVAR(2)
 Sof(O15)=Sof(H15A)=Sof(H15B)=FVAR(2)
6.a Secondary CH2 refined with riding coordinates:
 C3(H3A,H3B), C7(H7BC,H7BD), C7(H7AA,H7AB), C11(H11A,H11B), C11A(H11C,H11D)
6.b Aromatic/amide H refined with riding coordinates:
 C2(H2), C2A(H2A), C5(H5B), C5A(H5AA), C6(H6), C8(H8), C9(H9), C9A(H9A),
 C10(H10), C12(H12)
;
_olex2_submission_special_instructions 'No special instructions were received'

loop_
_space_group_symop_operation_xyz
'x, y, z'
'-x, -y, -z'

loop_
_atom_site_label
_atom_site_type_symbol
_atom_site_fract_x
_atom_site_fract_y
_atom_site_fract_z
_atom_site_U_iso_or_equiv
_atom_site_adp_type
_atom_site_occupancy
_atom_site_site_symmetry_order
_atom_site_calc_flag
_atom_site_refinement_flags_posn
_atom_site_refinement_flags_adp
_atom_site_refinement_flags_occupancy
_atom_site_disorder_assembly
_atom_site_disorder_group
Mo1 Mo -0.20349(3) 0.61037(3) 0.07498(3) 0.02573(10) Uani 1 1 d . . . . .
Mo4 Mo -0.28881(4) 0.55191(3) 0.25572(3) 0.02519(10) Uani 1 1 d . . . . .
Mo6 Mo -0.41564(4) 0.56255(3) -0.17965(3) 0.02782(11) Uani 1 1 d . . . . .
Cr1 Cr -0.500000 0.500000 0.000000 0.0162(2) Uani 1 2 d S . P . .
O1 O -0.3609(3) 0.6244(2) 0.1288(3) 0.0203(7) Uani 1 1 d D . . . .
H1 H -0.372(5) 0.685(2) 0.154(4) 0.030 Uiso 1 1 d D U . . .
O2 O -0.2504(4) 0.4595(3) 0.3080(3) 0.0461(10) Uani 1 1 d . . . . .
O4 O -0.6191(3) 0.5257(2) 0.0651(3) 0.0214(7) Uani 1 1 d D . . . .
H4 H -0.626(5) 0.588(2) 0.098(4) 0.032 Uiso 1 1 d D U . . .
O8 O -0.4536(3) 0.4216(2) 0.0955(3) 0.0210(7) Uani 1 1 d D . . . .
H8A H -0.445(5) 0.359(2) 0.069(4) 0.031 Uiso 1 1 d D U . . .
O9 O -0.1087(3) 0.7357(3) 0.1846(3) 0.0423(10) Uani 1 1 d . . . . .
O10 O -0.2080(3) 0.5217(3) 0.1560(3) 0.0290(8) Uani 1 1 d . . . . .
O11 O -0.4494(4) 0.6616(3) -0.2243(3) 0.0512(12) Uani 1 1 d . . . . .
O14 O -0.5632(3) 0.4391(3) -0.2769(3) 0.0271(7) Uani 1 1 d . . . . .
O18 O -0.2915(3) 0.6673(3) -0.0283(3) 0.0297(8) Uani 1 1 d . . . . .
O21 O -0.3236(4) 0.5118(3) -0.2383(3) 0.0519(12) Uani 1 1 d . . . . .
O30 O -0.1954(3) 0.6796(3) 0.3606(3) 0.0415(10) Uani 1 1 d . . . . .
O31 O -0.1156(3) 0.5551(3) 0.0117(3) 0.0427(10) Uani 1 1 d . . . . .
Mo2 Mo -0.09244(4) 0.93726(4) -0.32269(3) 0.02692(10) Uani 1 1 d . . . . .
Mo3 Mo 0.15606(4) 0.88074(4) -0.34781(3) 0.02823(10) Uani 1 1 d . . . . .
Mo5 Mo 0.24215(4) 0.93658(4) -0.53033(4) 0.03133(11) Uani 1 1 d . . . . .
Cr2 Cr 0.000000 1.000000 -0.500000 0.0185(2) Uani 1 2 d S . P . .
O3 O 0.3892(3) 0.9893(4) -0.4277(3) 0.0489(11) Uani 1 1 d . . . . .
O5 O 0.3051(3) 0.9428(3) -0.2466(3) 0.0424(10) Uani 1 1 d . . . . .
O6 O -0.1703(3) 0.9747(3) -0.5989(3) 0.0240(7) Uani 1 1 d D . . . .
H6A H -0.204(4) 0.909(2) -0.645(3) 0.036 Uiso 1 1 d D U . . .
O12 O -0.0326(3) 0.8722(3) -0.4666(3) 0.0235(7) Uani 1 1 d D . . . .
H12A H -0.075(4) 0.810(3) -0.522(3) 0.035 Uiso 1 1 d D U . . .
O16 O 0.0433(3) 0.9248(2) -0.6253(2) 0.0222(7) Uani 1 1 d D . . . .
H16 H -0.007(4) 0.864(3) -0.680(3) 0.033 Uiso 1 1 d D U . . .
O17 O -0.1034(3) 1.0226(3) -0.2041(3) 0.0371(9) Uani 1 1 d . . . . .
O19 O -0.1421(4) 0.8070(3) -0.3374(3) 0.0418(10) Uani 1 1 d . . . . .
O22 O -0.2384(3) 0.9330(3) -0.4410(3) 0.0306(8) Uani 1 1 d . . . . .
O23 O 0.1128(4) 0.7564(3) -0.3484(3) 0.0480(10) Uani 1 1 d . . . . .
O24 O 0.0836(3) 0.9663(3) -0.2563(3) 0.0308(8) Uani 1 1 d . . . . .
O25 O 0.2459(4) 0.8498(4) -0.6518(3) 0.0542(11) Uani 1 1 d . . . . .
O28 O 0.1751(3) 0.8312(3) -0.4874(3) 0.0332(8) Uani 1 1 d . . . . .
Cu1 Cu -0.18188(5) 0.96247(5) -0.05797(5) 0.02420(13) Uani 1 1 d . . . . .
O20 O -0.2438(3) 0.8896(3) 0.0401(3) 0.0301(8) Uani 1 1 d D . . . .
H20A H -0.199(4) 0.928(4) 0.109(2) 0.045 Uiso 1 1 d D U . . .
H20B H -0.258(5) 0.8208(18) 0.019(5) 0.045 Uiso 1 1 d D U . . .
O26 O -0.3245(3) 0.8574(3) -0.1997(3) 0.0351(9) Uani 1 1 d D . . . .
H26A H -0.357(5) 0.882(5) -0.246(4) 0.053 Uiso 1 1 d D U . . .
H26B H -0.381(4) 0.806(4) -0.208(5) 0.053 Uiso 1 1 d D U . . .
N1 N 0.0442(3) 0.8973(3) -0.0500(3) 0.0196(8) Uani 1 1 d . . . . .
N2 N 0.3840(4) 0.7673(4) -0.0474(4) 0.0375(11) Uani 1 1 d . . . . .
N3 N -0.1956(8) 0.3901(6) -0.4216(8) 0.046(2) Uani 0.607(6) 1 d . . P A 1
N3A N -0.2425(11) 0.4884(11) -0.4465(9) 0.046(3) Uani 0.393(6) 1 d D . P A -2
N4 N -0.0810(3) 0.8647(3) -0.0881(3) 0.0206(8) Uani 1 1 d . . . . .
N5 N -0.3713(9) 0.3070(7) -0.4460(9) 0.055(2) Uani 0.607(6) 1 d D U P A 1
H5 H -0.404(7) 0.274(8) -0.416(8) 0.083 Uiso 0.607(6) 1 d D U P A 1
N5A N -0.4095(15) 0.3606(17) -0.4951(15) 0.069(5) Uani 0.393(6) 1 d D U P A -2
H5A H -0.449(16) 0.340(9) -0.462(15) 0.103 Uiso 0.393(6) 1 d D U P A -2
N6 N -0.0227(3) 0.7182(3) -0.1496(3) 0.0286(9) Uani 1 1 d . . . . .
N7 N 0.2763(3) 0.9287(3) 0.0210(4) 0.0283(9) Uani 1 1 d . . . . .
C1 C 0.0777(4) 0.8092(4) -0.0871(4) 0.0233(10) Uani 1 1 d . . . . .
C2 C -0.2821(14) 0.3823(11) -0.5221(12) 0.072(4) Uani 0.607(6) 1 d . U P A 1
H2 H -0.269324 0.407185 -0.572784 0.086 Uiso 0.607(6) 1 calc R U P A 1
C2A C -0.3325(13) 0.5497(15) -0.4667(13) 0.063(4) Uani 0.393(6) 1 d D U P A -2
H2A H -0.326614 0.621331 -0.459529 0.076 Uiso 0.393(6) 1 calc R U P A -2
C3 C -0.0327(5) 0.5977(4) -0.2011(5) 0.0380(13) Uani 1 1 d . . . . .
H3A H 0.032841 0.583733 -0.148804 0.046 Uiso 1 1 calc R U . . .
H3B H -0.109873 0.554009 -0.211966 0.046 Uiso 1 1 calc R U . . .
C4 C 0.2086(4) 0.8223(4) -0.0521(4) 0.0247(10) Uani 1 1 d . . . . .
C5 C -0.3866(14) 0.3314(13) -0.5293(13) 0.073(4) Uani 0.607(6) 1 d . U P A 1
H5B H -0.462573 0.315265 -0.588120 0.088 Uiso 0.607(6) 1 calc R U P A 1
C5A C -0.4334(16) 0.4545(15) -0.5019(15) 0.067(4) Uani 0.393(6) 1 d D U P A -2
H5AA H -0.513510 0.456935 -0.528893 0.081 Uiso 0.393(6) 1 calc R U P A -2
C6 C -0.1169(4) 0.7566(4) -0.1481(4) 0.0278(11) Uani 1 1 d . . . . .
H6 H -0.198030 0.712330 -0.185085 0.033 Uiso 1 1 calc R U . . .
C7 C -0.0256(6) 0.5625(5) -0.3121(5) 0.0528(16) Uani 1 1 d . . . . .
H7BC H -0.075560 0.594430 -0.356292 0.063 Uiso 0.607(6) 1 calc R U P A 1
H7BD H 0.058380 0.591902 -0.298177 0.063 Uiso 0.607(6) 1 calc R U P A 1
H7AA H 0.048993 0.613067 -0.297975 0.063 Uiso 0.393(6) 1 calc R U P A -2
H7AB H -0.012297 0.490665 -0.329296 0.063 Uiso 0.393(6) 1 calc R U P A -2
C8 C 0.2628(5) 0.7424(4) -0.0835(5) 0.0383(13) Uani 1 1 d . . . . .
H8 H 0.214097 0.669407 -0.130919 0.046 Uiso 1 1 calc R U . . .
C9 C -0.2563(10) 0.3437(7) -0.3800(9) 0.048(2) Uani 0.607(6) 1 d . U P A 1
H9 H -0.221000 0.337936 -0.311917 0.057 Uiso 0.607(6) 1 calc R U P A 1
C9A C -0.2791(17) 0.3885(18) -0.4589(19) 0.065(5) Uani 0.393(6) 1 d D U P A -2
H9A H -0.230612 0.343320 -0.446665 0.079 Uiso 0.393(6) 1 calc R U P A -2
C10 C 0.3971(4) 0.9529(4) 0.0555(5) 0.0346(12) Uani 1 1 d . . . . .
H10 H 0.446722 1.025388 0.104404 0.042 Uiso 1 1 calc R U . . .
C11 C -0.0665(10) 0.4409(8) -0.3801(10) 0.065(4) Uani 0.607(6) 1 d . . P A 1
H11A H -0.046512 0.424479 -0.444700 0.078 Uiso 0.607(6) 1 calc R U P A 1
H11B H -0.021455 0.408350 -0.333557 0.078 Uiso 0.607(6) 1 calc R U P A 1
C11A C -0.1125(14) 0.5531(15) -0.4099(15) 0.053(4) Uani 0.393(6) 1 d . . P A -2
H11C H -0.089326 0.519008 -0.470843 0.064 Uiso 0.393(6) 1 calc R U P A -2
H11D H -0.111484 0.627175 -0.402377 0.064 Uiso 0.393(6) 1 calc R U P A -2
C12 C 0.4499(5) 0.8720(4) 0.0198(5) 0.0353(12) Uani 1 1 d . . . . .
H12 H 0.534208 0.891760 0.043829 0.042 Uiso 1 1 calc R U . . .
O7 O -0.8875(5) 0.7269(4) 0.0897(4) 0.0663(14) Uani 1 1 d D . . . .
H7A H -0.871(5) 0.765(6) 0.1607(14) 0.099 Uiso 1 1 d D U . . .
H7B H -0.932(7) 0.669(4) 0.084(7) 0.099 Uiso 1 1 d D U . . .
O13 O -0.3898(4) 0.8229(4) 0.2198(4) 0.0607(13) Uani 1 1 d D . . . .
H13A H -0.460(4) 0.817(7) 0.219(7) 0.091 Uiso 1 1 d D U . . .
H13B H -0.379(5) 0.885(3) 0.219(6) 0.091 Uiso 1 1 d D U . . .
O15 O -0.4158(17) 0.925(3) -0.347(3) 0.105(11) Uani 0.66(5) 1 d D . P B 1
H15A H -0.357(9) 0.933(14) -0.365(13) 0.158 Uiso 0.66(5) 1 d D U P B 1
H15B H -0.470(10) 0.956(13) -0.366(15) 0.158 Uiso 0.66(5) 1 d D U P B 1
O15A O -0.3860(19) 1.003(4) -0.282(3) 0.071(9) Uani 0.34(5) 1 d D . P B 2
H15C H -0.463(5) 0.99(2) -0.31(2) 0.106 Uiso 0.34(5) 1 d D U P B 2
H15D H -0.344(15) 1.054(10) -0.288(11) 0.106 Uiso 0.34(5) 1 d D U P B 2
O27 O -0.6464(5) 0.7234(5) 0.1713(5) 0.0792(16) Uani 1 1 d D . . . .
H27A H -0.724(2) 0.704(8) 0.139(5) 0.119 Uiso 1 1 d D U . . .
H27B H -0.611(4) 0.733(8) 0.240(3) 0.119 Uiso 1 1 d D U . . .
O29 O -0.5476(5) 0.2377(4) -0.3927(5) 0.0895(19) Uani 1 1 d D . . . .
H29A H -0.599(5) 0.206(8) -0.462(3) 0.134 Uiso 1 1 d D U . . .
H29B H -0.549(8) 0.304(3) -0.360(8) 0.134 Uiso 1 1 d D U . . .

loop_
_atom_site_aniso_label
_atom_site_aniso_U_11
_atom_site_aniso_U_22
_atom_site_aniso_U_33
_atom_site_aniso_U_23
_atom_site_aniso_U_13
_atom_site_aniso_U_12
Mo1 0.01496(19) 0.0236(2) 0.0273(2) 0.00331(17) 0.00774(17) -0.00140(16)
Mo4 0.0202(2) 0.0233(2) 0.0212(2) 0.00453(17) 0.00376(17) 0.00328(16)
Mo6 0.0266(2) 0.0253(2) 0.0240(2) 0.00635(17) 0.01151(18) -0.00307(18)
Cr1 0.0137(4) 0.0119(5) 0.0181(5) 0.0025(4) 0.0065(4) 0.0016(4)
O1 0.0169(15) 0.0124(15) 0.0223(16) 0.0002(13) 0.0067(13) 0.0020(12)
O2 0.052(2) 0.052(3) 0.042(2) 0.026(2) 0.018(2) 0.026(2)
O4 0.0180(15) 0.0151(15) 0.0242(16) 0.0003(13) 0.0105(13) 0.0042(13)
O8 0.0218(16) 0.0134(15) 0.0244(16) 0.0051(13) 0.0093(14) 0.0059(13)
O9 0.031(2) 0.034(2) 0.037(2) 0.0042(17) 0.0066(17) -0.0100(17)
O10 0.0181(16) 0.0288(19) 0.0322(18) 0.0069(15) 0.0088(15) 0.0071(14)
O11 0.061(3) 0.039(2) 0.041(2) 0.0246(19) 0.009(2) -0.007(2)
O14 0.0265(17) 0.0226(17) 0.0237(16) 0.0021(14) 0.0124(15) 0.0007(14)
O18 0.0260(17) 0.0228(17) 0.0300(18) 0.0062(14) 0.0110(15) -0.0045(14)
O21 0.039(2) 0.057(3) 0.037(2) -0.0030(19) 0.024(2) -0.006(2)
O30 0.0283(19) 0.041(2) 0.0272(19) -0.0021(16) 0.0028(16) -0.0006(17)
O31 0.0279(19) 0.052(2) 0.047(2) 0.0129(19) 0.0232(19) 0.0130(18)
Mo2 0.0285(2) 0.0300(2) 0.0200(2) 0.00951(17) 0.01176(18) 0.00274(18)
Mo3 0.0311(2) 0.0271(2) 0.0226(2) 0.01024(18) 0.00805(18) 0.00841(18)
Mo5 0.0246(2) 0.0411(3) 0.0259(2) 0.0105(2) 0.01224(19) 0.01044(19)
Cr2 0.0167(5) 0.0189(5) 0.0137(5) 0.0041(4) 0.0048(4) 0.0005(4)
O3 0.026(2) 0.066(3) 0.050(2) 0.026(2) 0.0104(19) 0.016(2)
O5 0.034(2) 0.048(2) 0.0298(19) 0.0112(18) 0.0024(17) 0.0134(18)
O6 0.0203(16) 0.0221(17) 0.0187(16) 0.0026(13) 0.0054(14) 0.0002(13)
O12 0.0249(17) 0.0190(16) 0.0169(15) 0.0035(13) 0.0058(14) -0.0009(13)
O16 0.0229(16) 0.0185(16) 0.0157(15) 0.0015(12) 0.0068(13) -0.0009(13)
O17 0.041(2) 0.042(2) 0.0280(19) 0.0126(17) 0.0177(17) 0.0136(18)
O19 0.050(2) 0.036(2) 0.039(2) 0.0160(17) 0.023(2) 0.0012(19)
O22 0.0217(17) 0.035(2) 0.0272(17) 0.0123(15) 0.0086(15) -0.0033(15)
O23 0.064(3) 0.034(2) 0.050(2) 0.0234(19) 0.023(2) 0.017(2)
O24 0.0314(19) 0.0321(19) 0.0161(16) 0.0066(14) 0.0030(14) 0.0033(15)
O25 0.062(3) 0.066(3) 0.045(2) 0.020(2) 0.034(2) 0.029(2)
O28 0.0335(19) 0.0320(19) 0.0261(18) 0.0071(15) 0.0095(16) 0.0115(16)
Cu1 0.0161(3) 0.0175(3) 0.0310(3) 0.0054(2) 0.0067(2) 0.0051(2)
O20 0.036(2) 0.0254(18) 0.0221(17) 0.0068(15) 0.0109(16) 0.0031(16)
O26 0.0273(19) 0.029(2) 0.031(2) 0.0098(16) -0.0006(16) -0.0005(15)
N1 0.0155(17) 0.0191(19) 0.0229(19) 0.0085(15) 0.0077(16) 0.0049(15)
N2 0.028(2) 0.028(2) 0.048(3) 0.008(2) 0.015(2) 0.0109(19)
N3 0.038(4) 0.026(4) 0.057(5) -0.001(4) 0.025(4) 0.000(3)
N3A 0.045(5) 0.060(7) 0.023(6) 0.007(5) 0.018(5) 0.004(5)
N4 0.0174(18) 0.0202(19) 0.0252(19) 0.0100(16) 0.0103(16) 0.0050(15)
N5 0.052(4) 0.037(5) 0.062(5) 0.005(4) 0.028(4) 0.005(4)
N5A 0.053(7) 0.076(7) 0.059(9) 0.013(7) 0.028(6) 0.001(5)
N6 0.023(2) 0.020(2) 0.039(2) 0.0066(18) 0.0148(19) 0.0082(17)
N7 0.020(2) 0.020(2) 0.040(2) 0.0102(18) 0.0109(19) 0.0061(16)
C1 0.020(2) 0.021(2) 0.025(2) 0.0076(19) 0.0086(19) 0.0060(18)
C2 0.093(6) 0.068(7) 0.062(6) 0.035(6) 0.038(5) 0.018(5)
C2A 0.048(6) 0.100(8) 0.045(7) 0.033(6) 0.022(6) 0.023(5)
C3 0.027(3) 0.027(3) 0.048(3) 0.007(2) 0.014(3) 0.008(2)
C4 0.023(2) 0.019(2) 0.031(3) 0.008(2) 0.012(2) 0.0067(19)
C5 0.060(6) 0.081(8) 0.061(6) 0.022(6) 0.019(5) 0.016(5)
C5A 0.054(6) 0.088(8) 0.050(8) 0.022(6) 0.021(6) 0.018(6)
C6 0.023(2) 0.022(2) 0.030(3) 0.003(2) 0.011(2) 0.0036(19)
C7 0.039(3) 0.052(4) 0.055(4) 0.017(3) 0.019(3) 0.002(3)
C8 0.026(3) 0.025(3) 0.049(3) 0.005(2) 0.012(3) 0.007(2)
C9 0.054(5) 0.027(4) 0.052(5) 0.009(4) 0.024(4) 0.003(4)
C9A 0.063(7) 0.060(7) 0.065(9) 0.016(7) 0.031(7) 0.017(6)
C10 0.024(3) 0.021(3) 0.049(3) 0.008(2) 0.013(2) 0.006(2)
C11 0.049(5) 0.034(5) 0.079(8) -0.013(5) 0.041(6) -0.009(5)
C11A 0.043(6) 0.064(11) 0.064(8) 0.037(9) 0.026(6) 0.017(7)
C12 0.023(2) 0.032(3) 0.046(3) 0.012(2) 0.014(2) 0.009(2)
O7 0.062(3) 0.074(4) 0.050(3) 0.017(3) 0.030(3) -0.001(3)
O13 0.052(3) 0.032(2) 0.071(3) 0.004(2) 0.017(3) 0.010(2)
O15 0.041(8) 0.23(3) 0.14(2) 0.16(2) 0.050(11) 0.067(13)
O15A 0.028(9) 0.12(2) 0.057(15) 0.058(17) -0.002(9) 0.005(11)
O27 0.098(4) 0.064(3) 0.108(5) 0.035(4) 0.074(4) 0.045(4)
O29 0.063(4) 0.049(3) 0.098(4) -0.011(3) 0.020(3) 0.006(3)

loop_
_atom_type_symbol
_atom_type_description
_atom_type_scat_dispersion_real
_atom_type_scat_dispersion_imag
_atom_type_scat_source
C C 0.0033 0.0016 'International Tables Vol C Tables 4.2.6.8 and 6.1.1.4'
H H 0.0000 0.0000 'International Tables Vol C Tables 4.2.6.8 and 6.1.1.4'
Cr Cr 0.3209 0.6236 'International Tables Vol C Tables 4.2.6.8 and 6.1.1.4'
Cu Cu 0.3201 1.2651 'International Tables Vol C Tables 4.2.6.8 and 6.1.1.4'
Mo Mo -1.6832 0.6857 'International Tables Vol C Tables 4.2.6.8 and 6.1.1.4'
N N 0.0061 0.0033 'International Tables Vol C Tables 4.2.6.8 and 6.1.1.4'
O O 0.0106 0.0060 'International Tables Vol C Tables 4.2.6.8 and 6.1.1.4'

loop_
_geom_angle_atom_site_label_1
_geom_angle_atom_site_label_2
_geom_angle_atom_site_label_3
_geom_angle
_geom_angle_site_symmetry_1
_geom_angle_site_symmetry_3
_geom_angle_publ_flag
O4 Mo1 O1 70.11(10) 2_465 . ?
O9 Mo1 O1 92.36(15) . . ?
O9 Mo1 O4 159.52(16) . 2_465 ?
O9 Mo1 O10 101.07(16) . . ?
O9 Mo1 O18 96.80(17) . . ?
O10 Mo1 O1 71.61(12) . . ?
O10 Mo1 O4 83.81(12) . 2_465 ?
O10 Mo1 O18 148.70(13) . . ?
O18 Mo1 O1 82.23(13) . . ?
O18 Mo1 O4 71.07(12) . 2_465 ?
O31 Mo1 O1 160.96(15) . . ?
O31 Mo1 O4 93.10(14) . 2_465 ?
O31 Mo1 O9 105.68(18) . . ?
O31 Mo1 O10 98.43(17) . . ?
O31 Mo1 O18 101.21(17) . . ?
O2 Mo4 O1 160.55(15) . . ?
O2 Mo4 O8 93.71(16) . . ?
O2 Mo4 O10 96.18(17) . . ?
O2 Mo4 O14 100.74(17) . 2_465 ?
O2 Mo4 O30 106.25(19) . . ?
O8 Mo4 O1 70.12(11) . . ?
O10 Mo4 O1 71.76(13) . . ?
O10 Mo4 O8 82.79(12) . . ?
O10 Mo4 O14 149.60(14) . 2_465 ?
O14 Mo4 O1 84.57(13) 2_465 . ?
O14 Mo4 O8 71.14(12) 2_465 . ?
O30 Mo4 O1 91.40(16) . . ?
O30 Mo4 O8 158.78(16) . . ?
O30 Mo4 O10 101.72(16) . . ?
O30 Mo4 O14 97.55(15) . 2_465 ?
O4 Mo6 O8 70.64(11) 2_465 2_465 ?
O11 Mo6 O4 158.51(16) . 2_465 ?
O11 Mo6 O8 91.98(17) . 2_465 ?
O11 Mo6 O14 102.66(17) . . ?
O11 Mo6 O18 95.01(16) . . ?
O14 Mo6 O4 84.16(12) . 2_465 ?
O14 Mo6 O8 71.50(12) . 2_465 ?
O14 Mo6 O18 150.46(13) . . ?
O18 Mo6 O4 71.46(12) . 2_465 ?
O18 Mo6 O8 84.55(12) . 2_465 ?
O21 Mo6 O4 93.24(18) . 2_465 ?
O21 Mo6 O8 161.44(17) . 2_465 ?
O21 Mo6 O11 105.7(2) . . ?
O21 Mo6 O14 98.45(15) . . ?
O21 Mo6 O18 99.32(16) . . ?
O1 Cr1 O1 180.0 2_465 . ?
O1 Cr1 O4 84.18(12) . 2_465 ?
O1 Cr1 O4 95.82(12) . . ?
O1 Cr1 O4 95.82(12) 2_465 2_465 ?
O1 Cr1 O4 84.18(12) 2_465 . ?
O1 Cr1 O8 83.88(13) 2_465 2_465 ?
O1 Cr1 O8 96.12(13) . 2_465 ?
O1 Cr1 O8 83.88(13) . . ?
O1 Cr1 O8 96.12(13) 2_465 . ?
O4 Cr1 O4 180.0 2_465 . ?
O8 Cr1 O4 96.23(13) . 2_465 ?
O8 Cr1 O4 83.77(13) . . ?
O8 Cr1 O4 96.23(13) 2_465 . ?
O8 Cr1 O4 83.77(13) 2_465 2_465 ?
O8 Cr1 O8 180.00(13) 2_465 . ?
Mo1 O1 H1 120(4) . . ?
Mo4 O1 Mo1 92.51(11) . . ?
Mo4 O1 H1 116(4) . . ?
Cr1 O1 Mo1 102.86(12) . . ?
Cr1 O1 Mo4 102.86(13) . . ?
Cr1 O1 H1 118(4) . . ?
Mo1 O4 H4 117(4) 2_465 . ?
Mo6 O4 Mo1 94.06(11) 2_465 2_465 ?
Mo6 O4 H4 111(4) 2_465 . ?
Cr1 O4 Mo1 102.82(12) . 2_465 ?
Cr1 O4 Mo6 102.74(14) . 2_465 ?
Cr1 O4 H4 124(4) . . ?
Mo4 O8 H8A 115(4) . . ?
Mo6 O8 Mo4 94.17(11) 2_465 . ?
Mo6 O8 H8A 116(4) 2_465 . ?
Cr1 O8 Mo4 103.14(13) . . ?
Cr1 O8 Mo6 102.84(13) . 2_465 ?
Cr1 O8 H8A 121(4) . . ?
Mo1 O10 Mo4 118.87(17) . . ?
Mo6 O14 Mo4 119.13(16) . 2_465 ?
Mo1 O18 Mo6 118.69(17) . . ?
O12 Mo2 O16 69.98(11) . 2_574 ?
O17 Mo2 O12 162.10(14) . . ?
O17 Mo2 O16 95.02(15) . 2_574 ?
O17 Mo2 O22 100.16(16) . . ?
O17 Mo2 O24 98.06(16) . . ?
O19 Mo2 O12 90.75(15) . . ?
O19 Mo2 O16 158.12(14) . 2_574 ?
O19 Mo2 O17 105.59(17) . . ?
O19 Mo2 O22 97.76(17) . . ?
O19 Mo2 O24 101.48(18) . . ?
O22 Mo2 O12 84.46(13) . . ?
O22 Mo2 O16 70.91(12) . 2_574 ?
O22 Mo2 O24 148.78(13) . . ?
O24 Mo2 O12 71.01(12) . . ?
O24 Mo2 O16 82.45(13) . 2_574 ?
O5 Mo3 O6 89.72(16) . 2_574 ?
O5 Mo3 O12 156.54(16) . . ?
O5 Mo3 O24 96.47(16) . . ?
O5 Mo3 O28 102.09(17) . . ?
O12 Mo3 O6 69.46(11) . 2_574 ?
O23 Mo3 O5 105.7(2) . . ?
O23 Mo3 O6 163.19(16) . 2_574 ?
O23 Mo3 O12 96.46(17) . . ?
O23 Mo3 O24 101.09(18) . . ?
O23 Mo3 O28 98.54(18) . . ?
O24 Mo3 O6 83.46(13) . 2_574 ?
O24 Mo3 O12 71.25(12) . . ?
O28 Mo3 O6 71.09(13) . 2_574 ?
O28 Mo3 O12 81.84(13) . . ?
O28 Mo3 O24 148.14(15) . . ?
O3 Mo5 O6 91.92(16) . 2_574 ?
O3 Mo5 O16 159.36(17) . . ?
O3 Mo5 O22 96.22(18) . 2_574 ?
O3 Mo5 O28 100.37(18) . . ?
O16 Mo5 O6 70.44(11) . 2_574 ?
O22 Mo5 O6 81.82(13) 2_574 2_574 ?
O22 Mo5 O16 71.36(12) 2_574 . ?
O25 Mo5 O3 106.2(2) . . ?
O25 Mo5 O6 161.44(17) . 2_574 ?
O25 Mo5 O16 92.40(17) . . ?
O25 Mo5 O22 99.74(18) . 2_574 ?
O25 Mo5 O28 100.39(18) . . ?
O28 Mo5 O6 71.79(13) . 2_574 ?
O28 Mo5 O16 84.58(13) . . ?
O28 Mo5 O22 149.09(15) . 2_574 ?
O6 Cr2 O6 180.0 2_574 . ?
O6 Cr2 O12 95.85(13) 2_574 2_574 ?
O6 Cr2 O12 84.15(13) 2_574 . ?
O6 Cr2 O12 84.15(13) . 2_574 ?
O6 Cr2 O12 95.85(13) . . ?
O6 Cr2 O16 84.66(13) 2_574 . ?
O6 Cr2 O16 95.34(13) . . ?
O6 Cr2 O16 95.34(13) 2_574 2_574 ?
O6 Cr2 O16 84.66(13) . 2_574 ?
O12 Cr2 O12 180.00(7) . 2_574 ?
O12 Cr2 O16 95.98(13) . . ?
O12 Cr2 O16 84.02(13) . 2_574 ?
O12 Cr2 O16 95.98(13) 2_574 2_574 ?
O12 Cr2 O16 84.02(13) 2_574 . ?
O16 Cr2 O16 180.0 . 2_574 ?
Mo3 O6 H6A 124(4) 2_574 . ?
Mo5 O6 Mo3 91.79(12) 2_574 2_574 ?
Mo5 O6 H6A 122(4) 2_574 . ?
Cr2 O6 Mo3 102.52(13) . 2_574 ?
Cr2 O6 Mo5 102.21(13) . 2_574 ?
Cr2 O6 H6A 111(4) . . ?
Mo2 O12 H12A 118(4) . . ?
Mo3 O12 Mo2 93.88(11) . . ?
Mo3 O12 H12A 116(4) . . ?
Cr2 O12 Mo2 103.22(14) . . ?
Cr2 O12 Mo3 103.87(13) . . ?
Cr2 O12 H12A 118(4) . . ?
Mo2 O16 H16 115(4) 2_574 . ?
Mo5 O16 Mo2 93.92(11) . 2_574 ?
Mo5 O16 H16 120(4) . . ?
Cr2 O16 Mo2 102.73(13) . 2_574 ?
Cr2 O16 Mo5 102.62(12) . . ?
Cr2 O16 H16 118(3) . . ?
Mo2 O22 Mo5 119.10(15) . 2_574 ?
Mo2 O24 Mo3 118.72(15) . . ?
Mo5 O28 Mo3 120.26(17) . . ?
O26 Cu1 O20 90.69(14) . . ?
O26 Cu1 N1 157.53(16) . 2_575 ?
O26 Cu1 N4 90.91(16) . . ?
O26 Cu1 N7 92.28(16) . 2_575 ?
N1 Cu1 O20 109.31(13) 2_575 . ?
N1 Cu1 N7 79.22(15) 2_575 2_575 ?
N4 Cu1 O20 94.88(15) . . ?
N4 Cu1 N1 97.26(14) . 2_575 ?
N4 Cu1 N7 176.47(15) . 2_575 ?
N7 Cu1 O20 86.58(16) 2_575 . ?
Cu1 O20 H20A 109(4) . . ?
Cu1 O20 H20B 119(4) . . ?
H20A O20 H20B 114(6) . . ?
Cu1 O26 H26A 117(4) . . ?
Cu1 O26 H26B 127(4) . . ?
H26A O26 H26B 107(6) . . ?
N4 N1 Cu1 136.2(3) . 2_575 ?
C1 N1 Cu1 115.0(3) . 2_575 ?
C1 N1 N4 108.4(3) . . ?
C12 N2 C8 117.4(5) . . ?
C2 N3 C11 122.8(11) . . ?
C9 N3 C2 106.0(10) . . ?
C9 N3 C11 131.2(11) . . ?
C2A N3A C11A 114.5(13) . . ?
C9A N3A C2A 119.3(14) . . ?
C9A N3A C11A 126.1(15) . . ?
N1 N4 Cu1 126.2(3) . . ?
C6 N4 Cu1 128.4(3) . . ?
C6 N4 N1 105.4(4) . . ?
C5 N5 H5 147(6) . . ?
C5 N5 C9 107.5(11) . . ?
C9 N5 H5 105(6) . . ?
C5A N5A H5A 108(9) . . ?
C5A N5A C9A 102.3(17) . . ?
C9A N5A H5A 127(10) . . ?
C1 N6 C3 130.3(4) . . ?
C6 N6 C1 105.1(4) . . ?
C6 N6 C3 124.3(4) . . ?
C4 N7 Cu1 116.5(3) . 2_575 ?
C10 N7 Cu1 126.6(3) . 2_575 ?
C10 N7 C4 116.8(4) . . ?
N1 C1 N6 109.4(4) . . ?
N1 C1 C4 118.5(4) . . ?
N6 C1 C4 132.0(4) . . ?
N3 C2 H2 128.0 . . ?
C5 C2 N3 104.0(13) . . ?
C5 C2 H2 128.0 . . ?
N3A C2A H2A 134.0 . . ?
C5A C2A N3A 92.0(14) . . ?
C5A C2A H2A 134.0 . . ?
N6 C3 H3A 109.2 . . ?
N6 C3 H3B 109.2 . . ?
H3A C3 H3B 107.9 . . ?
C7 C3 N6 111.9(5) . . ?
C7 C3 H3A 109.2 . . ?
C7 C3 H3B 109.2 . . ?
N7 C4 C1 110.7(4) . . ?
N7 C4 C8 121.3(4) . . ?
C8 C4 C1 128.0(4) . . ?
N5 C5 C2 111.8(14) . . ?
N5 C5 H5B 124.1 . . ?
C2 C5 H5B 124.1 . . ?
N5A C5A C2A 119.4(16) . . ?
N5A C5A H5AA 120.3 . . ?
C2A C5A H5AA 120.3 . . ?
N4 C6 N6 111.8(4) . . ?
N4 C6 H6 124.1 . . ?
N6 C6 H6 124.1 . . ?
C3 C7 H7BC 108.8 . . ?
C3 C7 H7BD 108.8 . . ?
C3 C7 H7AA 105.9 . . ?
C3 C7 H7AB 105.9 . . ?
H7BC C7 H7BD 107.7 . . ?
H7AA C7 H7AB 106.3 . . ?
C11 C7 C3 113.9(7) . . ?
C11 C7 H7BC 108.8 . . ?
C11 C7 H7BD 108.8 . . ?
C11A C7 C3 125.5(9) . . ?
C11A C7 H7AA 105.9 . . ?
C11A C7 H7AB 105.9 . . ?
N2 C8 C4 121.4(5) . . ?
N2 C8 H8 119.3 . . ?
C4 C8 H8 119.3 . . ?
N3 C9 H9 124.6 . . ?
N5 C9 N3 110.7(11) . . ?
N5 C9 H9 124.6 . . ?
N3A C9A N5A 106.8(19) . . ?
N3A C9A H9A 126.6 . . ?
N5A C9A H9A 126.6 . . ?
N7 C10 H10 119.5 . . ?
N7 C10 C12 121.1(5) . . ?
C12 C10 H10 119.5 . . ?
N3 C11 C7 113.7(9) . . ?
N3 C11 H11A 108.8 . . ?
N3 C11 H11B 108.8 . . ?
C7 C11 H11A 108.8 . . ?
C7 C11 H11B 108.8 . . ?
H11A C11 H11B 107.7 . . ?
N3A C11A H11C 107.9 . . ?
N3A C11A H11D 107.9 . . ?
C7 C11A N3A 117.7(12) . . ?
C7 C11A H11C 107.9 . . ?
C7 C11A H11D 107.9 . . ?
H11C C11A H11D 107.2 . . ?
N2 C12 C10 121.9(5) . . ?
N2 C12 H12 119.0 . . ?
C10 C12 H12 119.0 . . ?
H7A O7 H7B 94(7) . . ?
H13A O13 H13B 96(7) . . ?
H15A O15 H15B 118(4) . . ?
H15C O15A H15D 116(4) . . ?
H27A O27 H27B 119(4) . . ?
H29A O29 H29B 111(10) . . ?

loop_
_geom_bond_atom_site_label_1
_geom_bond_atom_site_label_2
_geom_bond_distance
_geom_bond_site_symmetry_2
_geom_bond_publ_flag
Mo1 O1 2.304(3) . ?
Mo1 O4 2.295(3) 2_465 ?
Mo1 O9 1.710(3) . ?
Mo1 O10 1.921(4) . ?
Mo1 O18 1.939(4) . ?
Mo1 O31 1.708(3) . ?
Mo4 O1 2.290(3) . ?
Mo4 O2 1.701(4) . ?
Mo4 O8 2.282(3) . ?
Mo4 O10 1.933(3) . ?
Mo4 O14 1.946(3) 2_465 ?
Mo4 O30 1.707(3) . ?
Mo6 O4 2.272(3) 2_465 ?
Mo6 O8 2.279(3) 2_465 ?
Mo6 O11 1.712(4) . ?
Mo6 O14 1.928(3) . ?
Mo6 O18 1.946(3) . ?
Mo6 O21 1.694(4) . ?
Cr1 O1 1.965(3) 2_465 ?
Cr1 O1 1.965(3) . ?
Cr1 O4 1.976(3) 2_465 ?
Cr1 O4 1.976(3) . ?
Cr1 O8 1.965(3) . ?
Cr1 O8 1.965(3) 2_465 ?
O1 H1 0.822(19) . ?
O4 H4 0.835(19) . ?
O8 H8A 0.839(19) . ?
Mo2 O12 2.296(3) . ?
Mo2 O16 2.305(3) 2_574 ?
Mo2 O17 1.710(3) . ?
Mo2 O19 1.697(4) . ?
Mo2 O22 1.937(3) . ?
Mo2 O24 1.939(3) . ?
Mo3 O5 1.716(4) . ?
Mo3 O6 2.331(3) 2_574 ?
Mo3 O12 2.280(3) . ?
Mo3 O23 1.688(4) . ?
Mo3 O24 1.946(3) . ?
Mo3 O28 1.925(3) . ?
Mo5 O3 1.704(4) . ?
Mo5 O6 2.307(3) 2_574 ?
Mo5 O16 2.277(3) . ?
Mo5 O22 1.948(4) 2_574 ?
Mo5 O25 1.704(4) . ?
Mo5 O28 1.916(4) . ?
Cr2 O6 1.953(3) 2_574 ?
Cr2 O6 1.953(3) . ?
Cr2 O12 1.968(3) 2_574 ?
Cr2 O12 1.968(3) . ?
Cr2 O16 1.973(3) . ?
Cr2 O16 1.973(3) 2_574 ?
O6 H6A 0.83(2) . ?
O12 H12A 0.84(2) . ?
O16 H16 0.85(2) . ?
Cu1 O20 2.204(3) . ?
Cu1 O26 1.964(3) . ?
Cu1 N1 2.000(3) 2_575 ?
Cu1 N4 1.974(4) . ?
Cu1 N7 2.036(4) 2_575 ?
O20 H20A 0.83(2) . ?
O20 H20B 0.84(2) . ?
O26 H26A 0.83(2) . ?
O26 H26B 0.85(2) . ?
N1 N4 1.376(5) . ?
N1 C1 1.310(6) . ?
N2 C8 1.335(6) . ?
N2 C12 1.321(6) . ?
N3 C2 1.384(17) . ?
N3 C9 1.304(13) . ?
N3 C11 1.440(12) . ?
N3A C2A 1.482(15) . ?
N3A C9A 1.29(2) . ?
N3A C11A 1.508(19) . ?
N4 C6 1.316(6) . ?
N5 H5 0.85(2) . ?
N5 C5 1.274(19) . ?
N5 C9 1.283(13) . ?
N5A H5A 0.86(2) . ?
N5A C5A 1.373(17) . ?
N5A C9A 1.439(17) . ?
N6 C1 1.359(5) . ?
N6 C3 1.501(6) . ?
N6 C6 1.335(6) . ?
N7 C4 1.354(6) . ?
N7 C10 1.333(6) . ?
C1 C4 1.465(6) . ?
C2 H2 0.9300 . ?
C2 C5 1.314(19) . ?
C2A H2A 0.9300 . ?
C2A C5A 1.449(16) . ?
C3 H3A 0.9700 . ?
C3 H3B 0.9700 . ?
C3 C7 1.483(8) . ?
C4 C8 1.369(7) . ?
C5 H5B 0.9300 . ?
C5A H5AA 0.9300 . ?
C6 H6 0.9300 . ?
C7 H7BC 0.9700 . ?
C7 H7BD 0.9700 . ?
C7 H7AA 0.9700 . ?
C7 H7AB 0.9700 . ?
C7 C11 1.481(11) . ?
C7 C11A 1.351(17) . ?
C8 H8 0.9300 . ?
C9 H9 0.9300 . ?
C9A H9A 0.9300 . ?
C10 H10 0.9300 . ?
C10 C12 1.382(7) . ?
C11 H11A 0.9700 . ?
C11 H11B 0.9700 . ?
C11A H11C 0.9700 . ?
C11A H11D 0.9700 . ?
C12 H12 0.9300 . ?
O7 H7A 0.868(19) . ?
O7 H7B 0.85(2) . ?
O13 H13A 0.84(2) . ?
O13 H13B 0.84(2) . ?
O15 H15A 0.84(2) . ?
O15 H15B 0.85(2) . ?
O15A H15C 0.85(2) . ?
O15A H15D 0.85(2) . ?
O27 H27A 0.85(2) . ?
O27 H27B 0.85(2) . ?
O29 H29A 0.85(2) . ?
O29 H29B 0.86(2) . ?

loop_
_geom_hbond_atom_site_label_D
_geom_hbond_atom_site_label_H
_geom_hbond_atom_site_label_A
_geom_hbond_distance_DH
_geom_hbond_distance_HA
_geom_hbond_distance_DA
_geom_hbond_angle_DHA
_geom_hbond_site_symmetry_A
_geom_hbond_publ_flag
O1 H1 O13 0.822(19) 1.85(2) 2.675(5) 176(5) . yes
O4 H4 O27 0.835(19) 1.86(2) 2.699(6) 177(5) . yes
O8 H8A N2 0.839(19) 1.93(2) 2.746(5) 164(5) 2_565 yes
O6 H6A O13 0.83(2) 2.19(4) 2.797(5) 131(4) 1_554 yes
O12 H12A O30 0.84(2) 1.87(2) 2.699(4) 169(5) 1_554 yes
O16 H16 O9 0.85(2) 1.88(2) 2.726(4) 171(5) 1_554 yes
O20 H20A O24 0.83(2) 1.88(2) 2.707(4) 169(6) 2_575 yes
O20 H20B O18 0.84(2) 1.88(2) 2.723(5) 179(6) . yes
O26 H26A O15 0.83(2) 1.68(2) 2.512(11) 174(7) . yes
O26 H26A O15A 0.83(2) 1.92(5) 2.68(3) 151(6) . yes
O26 H26B O11 0.85(2) 1.91(3) 2.706(5) 154(6) . yes
N5 H5 O29 0.85(2) 1.92(5) 2.665(11) 145(7) . yes
C2 H2 O2 0.93 2.08 3.014(14) 177.0 1_554 yes
O7 H7A O25 0.868(19) 2.230(19) 3.039(6) 155(5) 1_456 yes
O7 H7B O31 0.85(2) 2.19(5) 2.936(6) 147(8) 1_455 yes
O13 H13A O27 0.84(2) 2.19(4) 2.965(7) 153(7) . yes
O13 H13B O5 0.84(2) 2.22(2) 3.041(6) 166(5) 2_575 yes
O15 H15A O22 0.84(2) 2.07(4) 2.905(13) 169(16) . yes
O15 H15B O3 0.85(2) 1.84(4) 2.669(11) 166(17) 1_455 yes
O15A H15C O3 0.85(2) 1.96(13) 2.72(2) 147(21) 1_455 yes
O15A H15D O25 0.85(2) 2.20(2) 3.03(2) 164(11) 2_574 yes
O27 H27A O7 0.85(2) 1.99(5) 2.781(8) 156(10) . yes
O27 H27B O29 0.85(2) 2.18(3) 2.963(9) 154(5) 2_465 yes
O29 H29A O22 0.85(2) 2.14(6) 2.794(6) 133(8) 2_464 yes
O29 H29B O14 0.86(2) 1.86(2) 2.710(6) 170(8) . yes

loop_
_geom_torsion_atom_site_label_1
_geom_torsion_atom_site_label_2
_geom_torsion_atom_site_label_3
_geom_torsion_atom_site_label_4
_geom_torsion
_geom_torsion_site_symmetry_1
_geom_torsion_site_symmetry_2
_geom_torsion_site_symmetry_3
_geom_torsion_site_symmetry_4
_geom_torsion_publ_flag
Cu1 N1 N4 Cu1 8.4(6) 2_575 . . . ?
Cu1 N1 N4 C6 -172.0(4) 2_575 . . . ?
Cu1 N1 C1 N6 173.7(3) 2_575 . . . ?
Cu1 N1 C1 C4 -3.2(6) 2_575 . . . ?
Cu1 N4 C6 N6 -179.7(3) . . . . ?
Cu1 N7 C4 C1 -1.3(5) 2_575 . . . ?
Cu1 N7 C4 C8 179.5(4) 2_575 . . . ?
Cu1 N7 C10 C12 -176.7(4) 2_575 . . . ?
N1 N4 C6 N6 0.7(5) . . . . ?
N1 C1 C4 N7 3.0(6) . . . . ?
N1 C1 C4 C8 -177.9(5) . . . . ?
N3 C2 C5 N5 -1.1(18) . . . . ?
N3A C2A C5A N5A 4.7(19) . . . . ?
N4 N1 C1 N6 0.2(5) . . . . ?
N4 N1 C1 C4 -176.7(4) . . . . ?
N6 C1 C4 N7 -173.1(5) . . . . ?
N6 C1 C4 C8 6.1(9) . . . . ?
N6 C3 C7 C11 -165.0(7) . . . . ?
N6 C3 C7 C11A -70.1(12) . . . . ?
N7 C4 C8 N2 -3.1(9) . . . . ?
N7 C10 C12 N2 -1.6(9) . . . . ?
C1 N1 N4 Cu1 179.9(3) . . . . ?
C1 N1 N4 C6 -0.6(5) . . . . ?
C1 N6 C3 C7 -82.5(7) . . . . ?
C1 N6 C6 N4 -0.6(6) . . . . ?
C1 C4 C8 N2 177.8(5) . . . . ?
C2 N3 C9 N5 0.8(12) . . . . ?
C2 N3 C11 C7 85.6(13) . . . . ?
C2A N3A C9A N5A 2(2) . . . . ?
C2A N3A C11A C7 125.2(15) . . . . ?
C3 N6 C1 N1 -173.6(5) . . . . ?
C3 N6 C1 C4 2.7(9) . . . . ?
C3 N6 C6 N4 173.7(4) . . . . ?
C3 C7 C11 N3 67.9(12) . . . . ?
C3 C7 C11A N3A -49.9(19) . . . . ?
C4 N7 C10 C12 -1.4(8) . . . . ?
C5 N5 C9 N3 -1.5(14) . . . . ?
C5A N5A C9A N3A 1(2) . . . . ?
C6 N6 C1 N1 0.3(5) . . . . ?
C6 N6 C1 C4 176.6(5) . . . . ?
C6 N6 C3 C7 104.6(6) . . . . ?
C8 N2 C12 C10 2.3(9) . . . . ?
C9 N3 C2 C5 0.2(14) . . . . ?
C9 N3 C11 C7 -94.8(14) . . . . ?
C9 N5 C5 C2 1.6(17) . . . . ?
C9A N3A C2A C5A -3.7(19) . . . . ?
C9A N3A C11A C7 -53(2) . . . . ?
C9A N5A C5A C2A -4(2) . . . . ?
C10 N7 C4 C1 -177.1(4) . . . . ?
C10 N7 C4 C8 3.7(8) . . . . ?
C11 N3 C2 C5 179.9(11) . . . . ?
C11 N3 C9 N5 -178.9(10) . . . . ?
C11A N3A C2A C5A 177.6(13) . . . . ?
C11A N3A C9A N5A -179.7(14) . . . . ?
C12 N2 C8 C4 0.0(9) . . . . ?
